data_7124788
loop_
_publ_author_name
'Chen, Ling'
'Cao, Jian'
'Xu, Zheng'
'Zheng, Zhan-Jiang'
'Cui, Yu-Ming'
'Xu, Li-Wen'

_publ_section_title
;
 Lewis acid catalyzed [2+2] cycloaddition of ynamides and propargyl silyl
 ethers: synthesis of alkylidenecyclobutenones and their reactivity in
 ring-opening and ring expansion.
;
_journal_issue 61
_journal_name_full 'Chemical communications (Cambridge, England)'
_journal_page_first 9574
_journal_page_last 9577
_journal_paper_doi 10.1039/c6cc04648g
_journal_volume 52
_journal_year 2016
_chemical_formula_sum 'C29 H22 O2'
_chemical_formula_weight 402.47
_space_group_IT_number 2
_space_group_name_Hall '-P 1'
_space_group_name_H-M_alt 'P -1'
_symmetry_cell_setting triclinic
_symmetry_space_group_name_H-M 'P -1'
_atom_sites_solution_hydrogens geom
_atom_sites_solution_primary direct
_atom_sites_solution_secondary difmap
_audit_creation_method SHELXL-97
_audit_update_record
;
2016-01-10 deposited with the CCDC.
2016-07-04 downloaded from the CCDC.
;
_cell_angle_alpha 109.873(2)
_cell_angle_beta 101.743(2)
_cell_angle_gamma 90.448(2)
_cell_formula_units_Z 2
_cell_length_a 8.5465(17)
_cell_length_b 11.111(2)
_cell_length_c 12.403(3)
_cell_measurement_reflns_used 2697
_cell_measurement_temperature 296(2)
_cell_measurement_theta_max 25.77
_cell_measurement_theta_min 2.44
_cell_volume 1080.7(4)
_computing_cell_refinement 'Bruker SAINT'
_computing_data_collection 'Bruker APEX2'
_computing_data_reduction 'Bruker SAINT'
_computing_molecular_graphics 'Bruker SHELXTL'
_computing_publication_material 'Bruker SHELXTL'
_computing_structure_refinement 'SHELXL-97 (Sheldrick, 2008)'
_computing_structure_solution 'SHELXS-97 (Sheldrick, 2008)'
_diffrn_ambient_temperature 296(2)
_diffrn_measured_fraction_theta_full 0.995
_diffrn_measured_fraction_theta_max 0.995
_diffrn_measurement_device_type 'Bruker APEX-II CCD'
_diffrn_measurement_method '\f and \w scans'
_diffrn_radiation_monochromator graphite
_diffrn_radiation_source 'fine-focus sealed tube'
_diffrn_radiation_type MoK\a
_diffrn_radiation_wavelength 0.71073
_diffrn_reflns_av_R_equivalents 0.0181
_diffrn_reflns_av_sigmaI/netI 0.0299
_diffrn_reflns_limit_h_max 10
_diffrn_reflns_limit_h_min -10
_diffrn_reflns_limit_k_max 13
_diffrn_reflns_limit_k_min -11
_diffrn_reflns_limit_l_max 14
_diffrn_reflns_limit_l_min -14
_diffrn_reflns_number 7520
_diffrn_reflns_theta_full 25.00
_diffrn_reflns_theta_max 25.00
_diffrn_reflns_theta_min 2.14
_exptl_absorpt_coefficient_mu 0.076
_exptl_absorpt_correction_T_max 0.981
_exptl_absorpt_correction_T_min 0.977
_exptl_absorpt_correction_type multi-scan
_exptl_absorpt_process_details sadabs
_exptl_crystal_colour colorless
_exptl_crystal_density_diffrn 1.237
_exptl_crystal_density_method 'not measured'
_exptl_crystal_description block
_exptl_crystal_F_000 424
_exptl_crystal_size_max 0.30
_exptl_crystal_size_mid 0.25
_exptl_crystal_size_min 0.25
_refine_diff_density_max 0.140
_refine_diff_density_min -0.192
_refine_diff_density_rms 0.048
_refine_ls_extinction_method none
_refine_ls_goodness_of_fit_ref 1.031
_refine_ls_hydrogen_treatment constr
_refine_ls_matrix_type full
_refine_ls_number_parameters 280
_refine_ls_number_reflns 3795
_refine_ls_number_restraints 0
_refine_ls_restrained_S_all 1.031
_refine_ls_R_factor_all 0.0567
_refine_ls_R_factor_gt 0.0408
_refine_ls_shift/su_max 0.000
_refine_ls_shift/su_mean 0.000
_refine_ls_structure_factor_coef Fsqd
_refine_ls_weighting_details 'calc w=1/[\s^2^(Fo^2^)+(0.0608P)^2^+0.0770P] where P=(Fo^2^+2Fc^2^)/3'
_refine_ls_weighting_scheme calc
_refine_ls_wR_factor_gt 0.1010
_refine_ls_wR_factor_ref 0.1111
_reflns_number_gt 2931
_reflns_number_total 3795
_reflns_threshold_expression >2sigma(I)
_cod_data_source_file c6cc04648g2.cif
_cod_data_source_block mo51224a
_cod_depositor_comments
;
The following automatic conversions were performed:

data item '_symmetry_cell_setting' value 'Triclinic' was changed to
'triclinic' in accordance with the
/home/saulius/struct/COD-crude-data/automatic-downloads/DataCite-retrospective/RSC/depositions/lib/dictionaries/cif_core.dic
dictionary named 'cif_core.dic' version 2.4.2 last updated on
2011-04-26.

Automatic conversion script
Id: cif_fix_values 6909 2019-04-08 15:41:33Z antanas 
;
_cod_original_sg_symbol_H-M P-1
_cod_database_code 7124788

loop_
_symmetry_equiv_pos_as_xyz
'x, y, z'
'-x, -y, -z'

loop_
_atom_site_label
_atom_site_type_symbol
_atom_site_fract_x
_atom_site_fract_y
_atom_site_fract_z
_atom_site_U_iso_or_equiv
_atom_site_adp_type
_atom_site_occupancy
_atom_site_symmetry_multiplicity
_atom_site_calc_flag
_atom_site_refinement_flags
C1 C 0.34298(17) 0.46508(14) 0.04813(13) 0.0362(3) Uani 1 1 d .
C2 C 0.39073(16) 0.59188(13) 0.14099(12) 0.0345(3) Uani 1 1 d .
C3 C 0.52450(17) 0.58128(13) 0.21457(12) 0.0349(3) Uani 1 1 d .
C4 C 0.56260(17) 0.44288(13) 0.17813(12) 0.0359(3) Uani 1 1 d .
H4 H 0.6721 0.4364 0.1653 0.043 Uiso 1 1 calc R
C5 C 0.30150(17) 0.70463(13) 0.14003(13) 0.0372(4) Uani 1 1 d .
C6 C 0.13496(19) 0.69399(15) 0.11383(15) 0.0518(4) Uani 1 1 d .
H6 H 0.0792 0.6148 0.0954 0.062 Uiso 1 1 calc R
C7 C 0.0518(2) 0.79996(17) 0.11499(18) 0.0660(6) Uani 1 1 d .
H7 H -0.0597 0.7918 0.0969 0.079 Uiso 1 1 calc R
C8 C 0.1325(2) 0.91782(17) 0.14269(17) 0.0634(5) Uani 1 1 d .
H8 H 0.0759 0.9894 0.1449 0.076 Uiso 1 1 calc R
C9 C 0.2974(2) 0.92914(15) 0.16706(16) 0.0534(4) Uani 1 1 d .
H9 H 0.3523 1.0085 0.1849 0.064 Uiso 1 1 calc R
C10 C 0.38126(19) 0.82375(14) 0.16520(14) 0.0446(4) Uani 1 1 d .
H10 H 0.4927 0.8322 0.1810 0.053 Uiso 1 1 calc R
C11 C 0.62547(18) 0.67933(14) 0.31939(13) 0.0387(4) Uani 1 1 d .
C12 C 0.5591(2) 0.76724(15) 0.40397(14) 0.0501(4) Uani 1 1 d .
H12 H 0.4482 0.7665 0.3941 0.060 Uiso 1 1 calc R
C13 C 0.6562(3) 0.85568(17) 0.50256(16) 0.0655(5) Uani 1 1 d .
H13 H 0.6104 0.9137 0.5588 0.079 Uiso 1 1 calc R
C14 C 0.8200(3) 0.85838(19) 0.51797(18) 0.0736(6) Uani 1 1 d .
H14 H 0.8853 0.9178 0.5845 0.088 Uiso 1 1 calc R
C15 C 0.8866(2) 0.7726(2) 0.4345(2) 0.0761(6) Uani 1 1 d .
H15 H 0.9975 0.7750 0.4444 0.091 Uiso 1 1 calc R
C16 C 0.7914(2) 0.68282(16) 0.33600(16) 0.0576(5) Uani 1 1 d .
H16 H 0.8384 0.6246 0.2807 0.069 Uiso 1 1 calc R
C17 C 0.54285(16) 0.38146(13) 0.26960(12) 0.0341(3) Uani 1 1 d .
H17 H 0.6053 0.4396 0.3452 0.041 Uiso 1 1 calc R
C18 C 0.36964(17) 0.37822(13) 0.28316(13) 0.0352(3) Uani 1 1 d .
C19 C 0.32372(19) 0.47116(16) 0.37586(14) 0.0474(4) Uani 1 1 d .
H19 H 0.4000 0.5342 0.4305 0.057 Uiso 1 1 calc R
C20 C 0.1670(2) 0.47183(19) 0.38847(17) 0.0639(5) Uani 1 1 d .
H20 H 0.1386 0.5348 0.4513 0.077 Uiso 1 1 calc R
C21 C 0.0532(2) 0.3798(2) 0.30850(19) 0.0656(5) Uani 1 1 d .
H21 H -0.0523 0.3797 0.3173 0.079 Uiso 1 1 calc R
C22 C 0.0957(2) 0.28773(18) 0.21529(18) 0.0598(5) Uani 1 1 d .
H22 H 0.0182 0.2261 0.1601 0.072 Uiso 1 1 calc R
C23 C 0.25324(19) 0.28608(15) 0.20299(15) 0.0473(4) Uani 1 1 d .
H23 H 0.2811 0.2225 0.1403 0.057 Uiso 1 1 calc R
C24 C 0.61226(16) 0.25192(13) 0.25054(13) 0.0355(3) Uani 1 1 d .
C25 C 0.65095(19) 0.21079(15) 0.34578(15) 0.0464(4) Uani 1 1 d .
H25 H 0.6331 0.2624 0.4181 0.056 Uiso 1 1 calc R
C26 C 0.7153(2) 0.09499(16) 0.33560(18) 0.0560(5) Uani 1 1 d .
H26 H 0.7404 0.0694 0.4007 0.067 Uiso 1 1 calc R
C27 C 0.7425(2) 0.01747(16) 0.22940(19) 0.0573(5) Uani 1 1 d .
H27 H 0.7861 -0.0606 0.2222 0.069 Uiso 1 1 calc R
C28 C 0.7047(2) 0.05614(16) 0.13443(18) 0.0599(5) Uani 1 1 d .
H28 H 0.7228 0.0038 0.0624 0.072 Uiso 1 1 calc R
C29 C 0.63967(19) 0.17261(15) 0.14413(15) 0.0490(4) Uani 1 1 d .
H29 H 0.6144 0.1974 0.0786 0.059 Uiso 1 1 calc R
O1 O 0.44951(12) 0.38016(9) 0.06895(8) 0.0392(3) Uani 1 1 d .
O2 O 0.23544(13) 0.43267(10) -0.03820(9) 0.0480(3) Uani 1 1 d .

loop_
_atom_site_aniso_label
_atom_site_aniso_U_11
_atom_site_aniso_U_22
_atom_site_aniso_U_33
_atom_site_aniso_U_23
_atom_site_aniso_U_13
_atom_site_aniso_U_12
C1 0.0334(8) 0.0400(8) 0.0384(8) 0.0161(7) 0.0105(7) -0.0028(6)
C2 0.0320(8) 0.0350(8) 0.0386(8) 0.0146(6) 0.0093(6) -0.0039(6)
C3 0.0343(8) 0.0356(8) 0.0379(8) 0.0153(6) 0.0104(6) -0.0022(6)
C4 0.0335(8) 0.0365(8) 0.0367(8) 0.0124(6) 0.0066(6) -0.0009(6)
C5 0.0353(8) 0.0375(8) 0.0378(8) 0.0126(7) 0.0068(6) 0.0001(6)
C6 0.0376(9) 0.0408(9) 0.0685(11) 0.0097(8) 0.0091(8) -0.0008(7)
C7 0.0385(9) 0.0553(11) 0.0901(15) 0.0110(10) 0.0081(9) 0.0104(8)
C8 0.0588(12) 0.0445(10) 0.0781(13) 0.0136(9) 0.0085(10) 0.0160(9)
C9 0.0579(11) 0.0371(9) 0.0623(11) 0.0169(8) 0.0080(9) 0.0000(8)
C10 0.0389(9) 0.0419(9) 0.0545(10) 0.0210(8) 0.0064(7) -0.0011(7)
C11 0.0429(9) 0.0358(8) 0.0377(8) 0.0170(7) 0.0021(7) -0.0033(7)
C12 0.0553(10) 0.0464(9) 0.0450(9) 0.0129(8) 0.0088(8) -0.0025(8)
C13 0.0872(15) 0.0527(11) 0.0459(10) 0.0072(9) 0.0090(10) -0.0065(10)
C14 0.0796(15) 0.0610(12) 0.0570(12) 0.0093(10) -0.0159(11) -0.0178(11)
C15 0.0510(11) 0.0727(13) 0.0793(14) 0.0121(12) -0.0161(10) -0.0106(10)
C16 0.0435(10) 0.0526(10) 0.0637(11) 0.0113(9) -0.0007(8) -0.0021(8)
C17 0.0346(8) 0.0321(7) 0.0341(8) 0.0103(6) 0.0065(6) 0.0002(6)
C18 0.0362(8) 0.0347(8) 0.0404(8) 0.0196(7) 0.0097(6) 0.0043(6)
C19 0.0463(9) 0.0507(9) 0.0450(9) 0.0141(8) 0.0139(7) 0.0058(8)
C20 0.0550(11) 0.0754(13) 0.0650(12) 0.0193(10) 0.0298(9) 0.0162(10)
C21 0.0404(10) 0.0797(13) 0.0871(14) 0.0358(12) 0.0251(10) 0.0096(10)
C22 0.0414(10) 0.0583(11) 0.0787(13) 0.0254(10) 0.0087(9) -0.0063(8)
C23 0.0437(9) 0.0402(9) 0.0569(10) 0.0146(8) 0.0126(8) -0.0006(7)
C24 0.0291(7) 0.0342(8) 0.0428(8) 0.0131(7) 0.0075(6) -0.0007(6)
C25 0.0509(10) 0.0412(9) 0.0497(10) 0.0195(8) 0.0106(8) 0.0049(7)
C26 0.0494(10) 0.0514(10) 0.0746(12) 0.0353(10) 0.0068(9) 0.0065(8)
C27 0.0410(10) 0.0414(9) 0.0927(15) 0.0255(10) 0.0180(9) 0.0103(8)
C28 0.0607(11) 0.0464(10) 0.0717(12) 0.0113(9) 0.0283(10) 0.0155(9)
C29 0.0526(10) 0.0446(9) 0.0514(10) 0.0153(8) 0.0174(8) 0.0095(8)
O1 0.0446(6) 0.0365(6) 0.0344(5) 0.0106(4) 0.0072(5) 0.0025(5)
O2 0.0418(6) 0.0517(7) 0.0427(6) 0.0117(5) 0.0003(5) -0.0058(5)

loop_
_atom_type_symbol
_atom_type_description
_atom_type_scat_dispersion_real
_atom_type_scat_dispersion_imag
_atom_type_scat_source
C C 0.0033 0.0016 'International Tables Vol C Tables 4.2.6.8 and 6.1.1.4'
H H 0.0000 0.0000 'International Tables Vol C Tables 4.2.6.8 and 6.1.1.4'
O O 0.0106 0.0060 'International Tables Vol C Tables 4.2.6.8 and 6.1.1.4'

loop_
_geom_angle_atom_site_label_1
_geom_angle_atom_site_label_2
_geom_angle_atom_site_label_3
_geom_angle
O2 C1 O1 120.76(13)
O2 C1 C2 130.15(15)
O1 C1 C2 109.00(12)
C3 C2 C5 130.54(13)
C3 C2 C1 107.78(13)
C5 C2 C1 121.62(13)
C2 C3 C11 130.38(13)
C2 C3 C4 108.99(12)
C11 C3 C4 120.59(12)
O1 C4 C3 104.57(11)
O1 C4 C17 110.36(11)
C3 C4 C17 112.20(12)
C6 C5 C10 118.42(14)
C6 C5 C2 120.48(13)
C10 C5 C2 121.10(13)
C7 C6 C5 120.38(15)
C8 C7 C6 120.51(16)
C7 C8 C9 119.62(16)
C10 C9 C8 120.26(16)
C9 C10 C5 120.78(15)
C16 C11 C12 118.54(14)
C16 C11 C3 119.65(14)
C12 C11 C3 121.79(14)
C13 C12 C11 120.63(17)
C14 C13 C12 120.33(18)
C15 C14 C13 119.45(17)
C14 C15 C16 120.98(19)
C15 C16 C11 120.06(18)
C24 C17 C18 112.67(11)
C24 C17 C4 114.38(12)
C18 C17 C4 111.36(12)
C23 C18 C19 118.03(14)
C23 C18 C17 121.76(13)
C19 C18 C17 120.19(13)
C20 C19 C18 121.23(16)
C21 C20 C19 120.06(17)
C20 C21 C22 119.67(16)
C21 C22 C23 120.40(17)
C18 C23 C22 120.61(15)
C29 C24 C25 117.81(14)
C29 C24 C17 124.09(14)
C25 C24 C17 118.11(13)
C26 C25 C24 121.48(16)
C27 C26 C25 120.04(18)
C28 C27 C26 119.36(16)
C27 C28 C29 120.85(17)
C24 C29 C28 120.46(17)
C1 O1 C4 109.17(10)

loop_
_geom_bond_atom_site_label_1
_geom_bond_atom_site_label_2
_geom_bond_distance
C1 O2 1.2054(17)
C1 O1 1.3671(18)
C1 C2 1.475(2)
C2 C3 1.343(2)
C2 C5 1.474(2)
C3 C11 1.4790(19)
C3 C4 1.507(2)
C4 O1 1.4384(17)
C4 C17 1.544(2)
C5 C6 1.389(2)
C5 C10 1.390(2)
C6 C7 1.377(2)
C7 C8 1.375(3)
C8 C9 1.375(3)
C9 C10 1.374(2)
C11 C16 1.389(2)
C11 C12 1.389(2)
C12 C13 1.381(2)
C13 C14 1.372(3)
C14 C15 1.372(3)
C15 C16 1.379(2)
C17 C24 1.5226(19)
C17 C18 1.525(2)
C18 C23 1.384(2)
C18 C19 1.388(2)
C19 C20 1.379(2)
C20 C21 1.370(3)
C21 C22 1.374(3)
C22 C23 1.385(2)
C24 C29 1.383(2)
C24 C25 1.387(2)
C25 C26 1.379(2)
C26 C27 1.374(3)
C27 C28 1.367(3)
C28 C29 1.389(2)
